data_4330049
loop_
_publ_author_name
'David Schilter'
'Thomas B. Rauchfuss'
'Matthias Stein'

_publ_section_title
;
 Connecting [NiFe]- and [FeFe]-Hydrogenases: Mixed-Valence Nickel-Iron
 Dithiolates with Rotated Structures
;
_journal_name_full 'Inorganic Chemistry'
_journal_page_first 8931
_journal_page_last 8941
_journal_paper_doi 10.1021/ic300910r
_journal_volume 51
_journal_year 2012
_chemical_formula_moiety 'C49 H63 Fe Ni O2 P3 S2, B F4'
_chemical_formula_sum 'C51 H67 B Cl4 F4 Fe Ni O2 P3 S2'
_chemical_formula_weight 1212.25
_chemical_name_systematic
; 
? 
;
_space_group_IT_number 147
_symmetry_cell_setting trigonal
_symmetry_space_group_name_Hall '-P 3'
_symmetry_space_group_name_H-M 'P -3'
_atom_sites_solution_hydrogens geom
_atom_sites_solution_primary direct
_atom_sites_solution_secondary difmap
_audit_creation_method SHELXL-97
_audit_update_record
; 
? 
;
_cell_angle_alpha 90.00
_cell_angle_beta 90.00
_cell_angle_gamma 120.00
_cell_formula_units_Z 6
_cell_length_a 20.7681(8)
_cell_length_b 20.7681(8)
_cell_length_c 27.296(2)
_cell_measurement_reflns_used 5773
_cell_measurement_temperature 173(2)
_cell_measurement_theta_max 20.58
_cell_measurement_theta_min 2.24
_cell_volume 10195.8(9)
_computing_cell_refinement 'SAINT V7.23A (Bruker, 2005)'
_computing_data_collection 'APEX2 V2.0-1 (Bruker, 2004)'
_computing_data_reduction
; 
SAINT V7.23A, XPREP V2005/2, SADABS V2007/4, TWINABS V2007/5 
(Bruker, 2005 & 2007) 
;
_computing_molecular_graphics
; 
SHELXTL V6.12 (Bruker, 2005), CrystalMaker v2.1.3 (CrystalMaker, 1994) 
;
_computing_publication_material 'XCIF V6.12 (Bruker, 2005)'
_computing_structure_refinement 'SHELXTL V6.12 (Bruker, 2005)'
_computing_structure_solution 'SHELXTL V6.12 (Bruker, 2005)'
_diffrn_ambient_temperature 173(2)
_diffrn_measured_fraction_theta_full 0.999
_diffrn_measured_fraction_theta_max 0.999
_diffrn_measurement_device 'Bruker Kappa/ApexII CCD'
_diffrn_measurement_method 'profile data from \f and \w scans'
_diffrn_radiation_monochromator graphite
_diffrn_radiation_source 'fine-focus sealed tube'
_diffrn_radiation_type MoK\a
_diffrn_radiation_wavelength 0.71073
_diffrn_radiation_wavelength_id ba47matsq
_diffrn_reflns_av_R_equivalents 0.1292
_diffrn_reflns_av_sigmaI/netI 0.1140
_diffrn_reflns_limit_h_max 24
_diffrn_reflns_limit_h_min -24
_diffrn_reflns_limit_k_max 24
_diffrn_reflns_limit_k_min -24
_diffrn_reflns_limit_l_max 32
_diffrn_reflns_limit_l_min -30
_diffrn_reflns_number 86061
_diffrn_reflns_theta_full 25.33
_diffrn_reflns_theta_max 25.33
_diffrn_reflns_theta_min 1.49
_exptl_absorpt_coefficient_mu 0.822
_exptl_absorpt_correction_T_max 0.9497
_exptl_absorpt_correction_T_min 0.7651
_exptl_absorpt_correction_type integration
_exptl_absorpt_process_details 'SHELXTL/XPREP V2005/2 (Bruker, 2005)'
_exptl_crystal_colour green
_exptl_crystal_density_diffrn 1.185
_exptl_crystal_description hexagonal
_exptl_crystal_F_000 3774
_exptl_crystal_id ba47matsq
_exptl_crystal_preparation
; 
The data crystal was mounted using oil (Parantone-N, Exxon) to a 
0.3 mm cryo-loop (Hampton Research) with the (1 2 1) scattering 
planes roughly normal to the spindle axis. 
;
_exptl_crystal_size_max 0.322
_exptl_crystal_size_mid 0.197
_exptl_crystal_size_min 0.054
_platon_squeeze_details
; 
The electron count from the "squeeze" model was lower than the 
number of solvate molecules predicted by the complete refinement. 
This is due to the disorder in the anion. The "squeeze" data are 
reported here. This model converged with wR2 = 0.1684 and 
R1 = 0.1201 for 889 parameters with 1562 restraints against 12418 data. 
;
_refine_diff_density_max 1.242
_refine_diff_density_min -0.690
_refine_diff_density_rms 0.080
_refine_ls_extinction_method none
_refine_ls_goodness_of_fit_ref 0.950
_refine_ls_hydrogen_treatment noref
_refine_ls_matrix_type full
_refine_ls_number_parameters 889
_refine_ls_number_reflns 12418
_refine_ls_number_restraints 1562
_refine_ls_restrained_S_all 0.967
_refine_ls_R_factor_all 0.1240
_refine_ls_R_factor_gt 0.0631
_refine_ls_shift/su_max 0.100
_refine_ls_shift/su_mean 0.002
_refine_ls_structure_factor_coef Fsqd
_refine_ls_weighting_details 'calc w=1/[\s^2^(Fo^2^)+(0.0845P)^2^+0.0000P] where P=(Fo^2^+2Fc^2^)/3'
_refine_ls_weighting_scheme calc
_refine_ls_wR_factor_gt 0.1515
_refine_ls_wR_factor_ref 0.1684
_reflns_number_gt 6647
_reflns_number_total 12418
_reflns_threshold_expression >2sigma(I)
_cod_data_source_file ic300910r_si_002_1.cif
_cod_data_source_block ba47matsq
_cod_original_cell_volume 10195.9(10)
_cod_database_code 4330049

loop_
_symmetry_equiv_pos_as_xyz
'x, y, z'
'-y, x-y, z'
'-x+y, -x, z'
'-x, -y, -z'
'y, -x+y, -z'
'x-y, x, -z'

loop_
_atom_site_label
_atom_site_type_symbol
_atom_site_fract_x
_atom_site_fract_y
_atom_site_fract_z
_atom_site_U_iso_or_equiv
_atom_site_adp_type
_atom_site_occupancy
_atom_site_symmetry_multiplicity
_atom_site_calc_flag
_atom_site_refinement_flags
_atom_site_disorder_assembly
_atom_site_disorder_group
Fe1 Fe 0.30745(4) 0.24883(4) 0.72030(3) 0.0377(2) Uani 1 1 d . A .
Ni1 Ni 0.29967(3) 0.19381(3) 0.80856(2) 0.03070(17) Uani 1 1 d . A .
P1 P 0.34343(7) 0.27225(7) 0.86878(5) 0.0358(3) Uani 1 1 d . A .
P2 P 0.35747(7) 0.14015(7) 0.83902(5) 0.0329(3) Uani 1 1 d D . .
P3 P 0.31199(8) 0.23790(8) 0.63732(5) 0.0424(4) Uani 1 1 d D . .
S1 S 0.26886(7) 0.12707(7) 0.74049(5) 0.0346(3) Uani 1 1 d . . .
S2 S 0.22872(7) 0.24037(7) 0.78496(5) 0.0385(3) Uani 1 1 d . . .
C30 C 0.4024(4) 0.2768(3) 0.73616(19) 0.0464(14) Uani 1 1 d . . .
O30 O 0.4642(2) 0.2962(2) 0.74318(15) 0.0613(12) Uani 1 1 d . A .
C31 C 0.3257(4) 0.3407(4) 0.7156(2) 0.0628(18) Uani 1 1 d . . .
O31 O 0.3352(3) 0.4004(3) 0.7142(2) 0.0986(18) Uani 1 1 d . A .
C1 C 0.2800(3) 0.2490(3) 0.92030(18) 0.0415(13) Uani 1 1 d . . .
C2 C 0.2090(3) 0.1893(3) 0.91782(19) 0.0418(13) Uani 1 1 d . . .
H2A H 0.1924 0.1604 0.8888 0.050 Uiso 1 1 calc R . .
C3 C 0.1609(3) 0.1710(4) 0.9581(2) 0.0543(16) Uani 1 1 d . . .
H3A H 0.1116 0.1301 0.9560 0.065 Uiso 1 1 calc R . .
C4 C 0.1848(4) 0.2118(4) 1.0004(2) 0.0670(19) Uani 1 1 d . . .
H4A H 0.1523 0.1993 1.0277 0.080 Uiso 1 1 calc R . .
C5 C 0.2551(4) 0.2699(5) 1.0031(2) 0.078(2) Uani 1 1 d . . .
H5A H 0.2714 0.2977 1.0326 0.093 Uiso 1 1 calc R . .
C6 C 0.3044(3) 0.2901(3) 0.9636(2) 0.0579(16) Uani 1 1 d . . .
H6A H 0.3535 0.3310 0.9662 0.069 Uiso 1 1 calc R . .
C7 C 0.3741(3) 0.3690(3) 0.85480(19) 0.0410(13) Uani 1 1 d . . .
C8 C 0.3306(4) 0.3997(3) 0.8650(2) 0.0607(17) Uani 1 1 d . . .
H8A H 0.2844 0.3705 0.8812 0.073 Uiso 1 1 calc R . .
C9 C 0.3521(5) 0.4717(4) 0.8526(3) 0.088(2) Uani 1 1 d . . .
H9A H 0.3207 0.4917 0.8593 0.105 Uiso 1 1 calc R . .
C10 C 0.4205(5) 0.5148(4) 0.8301(3) 0.087(2) Uani 1 1 d . . .
H10A H 0.4361 0.5648 0.8215 0.104 Uiso 1 1 calc R . .
C11 C 0.4656(4) 0.4862(4) 0.8200(3) 0.079(2) Uani 1 1 d . . .
H11A H 0.5125 0.5163 0.8048 0.095 Uiso 1 1 calc R . .
C12 C 0.4429(3) 0.4131(3) 0.8321(2) 0.0590(17) Uani 1 1 d . . .
H12A H 0.4740 0.3929 0.8249 0.071 Uiso 1 1 calc R . .
C13 C 0.4234(3) 0.2686(3) 0.8934(2) 0.0469(14) Uani 1 1 d . . .
H13A H 0.4670 0.2956 0.8716 0.056 Uiso 1 1 calc R A .
H13B H 0.4365 0.2917 0.9263 0.056 Uiso 1 1 calc R . .
C14 C 0.4012(3) 0.1870(3) 0.89654(19) 0.0434(13) Uani 1 1 d D A .
H14A H 0.3660 0.1631 0.9240 0.052 Uiso 1 1 calc R . .
H14B H 0.4458 0.1825 0.9028 0.052 Uiso 1 1 calc R . .
C15 C 0.2966(6) 0.0428(3) 0.8547(3) 0.044(3) Uani 0.44(3) 1 d PGDU A 1
C16 C 0.2203(6) 0.0115(6) 0.8610(6) 0.046(2) Uani 0.44(3) 1 d PGDU A 1
H16A H 0.1977 0.0413 0.8570 0.055 Uiso 0.44(3) 1 calc PR A 1
C17 C 0.1770(6) -0.0633(7) 0.8729(7) 0.054(3) Uani 0.44(3) 1 d PGDU A 1
H17A H 0.1249 -0.0847 0.8772 0.065 Uiso 0.44(3) 1 calc PR A 1
C18 C 0.2101(10) -0.1068(4) 0.8787(6) 0.056(3) Uani 0.44(3) 1 d PGDU A 1
H18A H 0.1805 -0.1579 0.8869 0.067 Uiso 0.44(3) 1 calc PR A 1
C19 C 0.2864(10) -0.0755(6) 0.8725(8) 0.059(3) Uani 0.44(3) 1 d PGDU A 1
H19A H 0.3089 -0.1052 0.8764 0.071 Uiso 0.44(3) 1 calc PR A 1
C20 C 0.3296(6) -0.0007(7) 0.8605(6) 0.051(3) Uani 0.44(3) 1 d PGDU A 1
H20A H 0.3817 0.0207 0.8562 0.062 Uiso 0.44(3) 1 calc PR A 1
C15B C 0.2957(4) 0.0433(3) 0.8554(3) 0.040(2) Uani 0.56(3) 1 d PGDU A 2
C16B C 0.3189(5) -0.0068(5) 0.8682(4) 0.049(2) Uani 0.56(3) 1 d PGDU A 2
H16B H 0.3696 0.0069 0.8648 0.059 Uiso 0.56(3) 1 calc PR A 2
C17B C 0.2677(7) -0.0768(4) 0.8859(6) 0.052(3) Uani 0.56(3) 1 d PGDU A 2
H17B H 0.2835 -0.1110 0.8946 0.063 Uiso 0.56(3) 1 calc PR A 2
C18B C 0.1933(6) -0.0968(5) 0.8908(6) 0.054(3) Uani 0.56(3) 1 d PGDU A 2
H18B H 0.1584 -0.1446 0.9029 0.065 Uiso 0.56(3) 1 calc PR A 2
C19B C 0.1702(4) -0.0467(7) 0.8781(5) 0.048(3) Uani 0.56(3) 1 d PGDU A 2
H19B H 0.1194 -0.0604 0.8814 0.058 Uiso 0.56(3) 1 calc PR A 2
C20B C 0.2214(5) 0.0233(5) 0.8604(4) 0.046(2) Uani 0.56(3) 1 d PGDU A 2
H20B H 0.2056 0.0575 0.8517 0.055 Uiso 0.56(3) 1 calc PR A 2
C21 C 0.4304(3) 0.1397(3) 0.80226(18) 0.0368(12) Uani 1 1 d D A .
C22 C 0.5052(3) 0.1910(3) 0.8101(2) 0.0489(15) Uani 1 1 d . . .
H22A H 0.5193 0.2250 0.8366 0.059 Uiso 1 1 calc R A .
C23 C 0.5594(3) 0.1926(4) 0.7793(3) 0.0671(19) Uani 1 1 d . A .
H23A H 0.6104 0.2281 0.7844 0.081 Uiso 1 1 calc R . .
C24 C 0.5386(4) 0.1427(5) 0.7418(3) 0.078(2) Uani 1 1 d . . .
H24A H 0.5755 0.1434 0.7209 0.094 Uiso 1 1 calc R A .
C25 C 0.4643(4) 0.0909(4) 0.7338(2) 0.076(2) Uani 1 1 d . A .
H25A H 0.4502 0.0564 0.7075 0.092 Uiso 1 1 calc R . .
C26 C 0.4110(3) 0.0900(3) 0.7644(2) 0.0503(15) Uani 1 1 d . . .
H26A H 0.3602 0.0544 0.7592 0.060 Uiso 1 1 calc R A .
C27 C 0.1352(3) 0.1612(3) 0.7751(2) 0.0502(15) Uani 1 1 d . A .
H27A H 0.1194 0.1315 0.8056 0.060 Uiso 1 1 calc R . .
H27B H 0.1010 0.1809 0.7699 0.060 Uiso 1 1 calc R . .
C28 C 0.1248(3) 0.1109(4) 0.7345(3) 0.0687(19) Uani 1 1 d . . .
H28A H 0.1386 0.1401 0.7037 0.082 Uiso 1 1 calc R A .
H28B H 0.0712 0.0736 0.7323 0.082 Uiso 1 1 calc R . .
C29 C 0.1672(3) 0.0705(3) 0.7370(2) 0.0454(14) Uani 1 1 d . A .
H29A H 0.1544 0.0382 0.7077 0.054 Uiso 1 1 calc R . .
H29B H 0.1497 0.0375 0.7660 0.054 Uiso 1 1 calc R . .
C32 C 0.3380(3) 0.1718(3) 0.6118(2) 0.0485(15) Uani 1 1 d . B .
H32A H 0.3476 0.1841 0.5761 0.058 Uiso 1 1 calc R . .
C33 C 0.2787(3) 0.0886(3) 0.6142(2) 0.0569(17) Uani 1 1 d . . .
H33A H 0.2313 0.0807 0.6003 0.068 Uiso 1 1 calc R B .
H33B H 0.2699 0.0718 0.6487 0.068 Uiso 1 1 calc R . .
C34 C 0.3059(4) 0.0429(4) 0.5847(3) 0.075(2) Uani 1 1 d . B .
H34A H 0.2682 -0.0106 0.5864 0.090 Uiso 1 1 calc R . .
H34B H 0.3126 0.0583 0.5499 0.090 Uiso 1 1 calc R . .
C35 C 0.3771(4) 0.0551(4) 0.6050(3) 0.084(2) Uani 1 1 d . . .
H35A H 0.3944 0.0264 0.5855 0.101 Uiso 1 1 calc R B .
H35B H 0.3691 0.0363 0.6391 0.101 Uiso 1 1 calc R . .
C36 C 0.4371(4) 0.1371(4) 0.6046(3) 0.083(2) Uani 1 1 d . B .
H36A H 0.4832 0.1431 0.6196 0.100 Uiso 1 1 calc R . .
H36B H 0.4483 0.1552 0.5704 0.100 Uiso 1 1 calc R . .
C37 C 0.4111(3) 0.1830(4) 0.6331(2) 0.0658(18) Uani 1 1 d . . .
H37A H 0.4495 0.2362 0.6314 0.079 Uiso 1 1 calc R B .
H37B H 0.4038 0.1677 0.6679 0.079 Uiso 1 1 calc R . .
C38 C 0.2183(6) 0.2076(11) 0.6116(5) 0.0545(16) Uani 0.813(10) 1 d PDU B 1
H38A H 0.1843 0.1551 0.6222 0.065 Uiso 0.813(10) 1 calc PR B 1
C39 C 0.1888(5) 0.2568(8) 0.6332(4) 0.0585(19) Uani 0.813(10) 1 d PDU B 1
H39A H 0.1911 0.2566 0.6694 0.070 Uiso 0.813(10) 1 calc PR B 1
H39B H 0.2200 0.3087 0.6217 0.070 Uiso 0.813(10) 1 calc PR B 1
C40 C 0.1069(5) 0.2260(6) 0.6162(3) 0.062(2) Uani 0.813(10) 1 d PDU B 1
H40A H 0.0751 0.1766 0.6313 0.074 Uiso 0.813(10) 1 calc PR B 1
H40B H 0.0892 0.2596 0.6278 0.074 Uiso 0.813(10) 1 calc PR B 1
C41 C 0.0989(5) 0.2187(6) 0.5613(3) 0.065(2) Uani 0.813(10) 1 d PDU B 1
H41A H 0.0454 0.1938 0.5529 0.078 Uiso 0.813(10) 1 calc PR B 1
H41B H 0.1232 0.2691 0.5467 0.078 Uiso 0.813(10) 1 calc PR B 1
C42 C 0.1320(4) 0.1758(6) 0.5389(3) 0.058(2) Uani 0.813(10) 1 d PDU B 1
H42A H 0.1288 0.1770 0.5028 0.070 Uiso 0.813(10) 1 calc PR B 1
H42B H 0.1036 0.1233 0.5497 0.070 Uiso 0.813(10) 1 calc PR B 1
C43 C 0.2156(5) 0.2105(6) 0.5549(3) 0.059(2) Uani 0.813(10) 1 d PDU B 1
H43A H 0.2373 0.1821 0.5402 0.070 Uiso 0.813(10) 1 calc PR B 1
H43B H 0.2446 0.2627 0.5435 0.070 Uiso 0.813(10) 1 calc PR B 1
C38B C 0.219(2) 0.210(5) 0.612(2) 0.058(3) Uani 0.187(10) 1 d PDU B 2
H38B H 0.1891 0.1604 0.6281 0.069 Uiso 0.187(10) 1 calc PR B 2
C39B C 0.1738(19) 0.247(3) 0.629(2) 0.060(3) Uani 0.187(10) 1 d PDU B 2
H39C H 0.1871 0.2649 0.6629 0.072 Uiso 0.187(10) 1 calc PR B 2
H39D H 0.1855 0.2904 0.6076 0.072 Uiso 0.187(10) 1 calc PR B 2
C40B C 0.0891(17) 0.188(2) 0.6253(11) 0.064(4) Uani 0.187(10) 1 d PDU B 2
H40C H 0.0779 0.1461 0.6474 0.077 Uiso 0.187(10) 1 calc PR B 2
H40D H 0.0596 0.2109 0.6363 0.077 Uiso 0.187(10) 1 calc PR B 2
C41B C 0.0665(17) 0.159(2) 0.5734(11) 0.066(4) Uani 0.187(10) 1 d PDU B 2
H41C H 0.0134 0.1202 0.5732 0.079 Uiso 0.187(10) 1 calc PR B 2
H41D H 0.0720 0.2004 0.5521 0.079 Uiso 0.187(10) 1 calc PR B 2
C42B C 0.1117(15) 0.128(2) 0.5526(12) 0.063(4) Uani 0.187(10) 1 d PDU B 2
H42C H 0.0989 0.1158 0.5176 0.076 Uiso 0.187(10) 1 calc PR B 2
H42D H 0.0995 0.0815 0.5700 0.076 Uiso 0.187(10) 1 calc PR B 2
C43B C 0.1978(15) 0.185(2) 0.5575(16) 0.060(4) Uani 0.187(10) 1 d PDU B 2
H43C H 0.2263 0.1616 0.5457 0.072 Uiso 0.187(10) 1 calc PR B 2
H43D H 0.2111 0.2292 0.5369 0.072 Uiso 0.187(10) 1 calc PR B 2
C44 C 0.3769(5) 0.3246(5) 0.6046(5) 0.0578(17) Uani 0.831(6) 1 d PDU B 1
H44A H 0.3490 0.3519 0.6003 0.069 Uiso 0.831(6) 1 calc PR B 1
C45 C 0.4480(5) 0.3786(5) 0.6337(3) 0.058(2) Uani 0.831(6) 1 d PDU B 1
H45A H 0.4342 0.3842 0.6675 0.069 Uiso 0.831(6) 1 calc PR B 1
H45B H 0.4816 0.3577 0.6357 0.069 Uiso 0.831(6) 1 calc PR B 1
C46 C 0.4882(5) 0.4544(5) 0.6088(3) 0.073(2) Uani 0.831(6) 1 d PDU B 1
H46A H 0.5338 0.4882 0.6273 0.088 Uiso 0.831(6) 1 calc PR B 1
H46B H 0.4557 0.4766 0.6081 0.088 Uiso 0.831(6) 1 calc PR B 1
C47 C 0.5088(5) 0.4442(5) 0.5555(3) 0.080(2) Uani 0.831(6) 1 d PDU B 1
H47A H 0.5322 0.4928 0.5384 0.096 Uiso 0.831(6) 1 calc PR B 1
H47B H 0.5454 0.4270 0.5567 0.096 Uiso 0.831(6) 1 calc PR B 1
C48 C 0.4412(5) 0.3887(5) 0.5270(3) 0.084(3) Uani 0.831(6) 1 d PDU B 1
H48A H 0.4073 0.4088 0.5223 0.101 Uiso 0.831(6) 1 calc PR B 1
H48B H 0.4570 0.3813 0.4942 0.101 Uiso 0.831(6) 1 calc PR B 1
C49 C 0.4013(5) 0.3169(4) 0.5523(3) 0.070(2) Uani 0.831(6) 1 d PDU B 1
H49A H 0.4338 0.2948 0.5544 0.084 Uiso 0.831(6) 1 calc PR B 1
H49B H 0.3568 0.2827 0.5330 0.084 Uiso 0.831(6) 1 calc PR B 1
C44B C 0.371(2) 0.3261(19) 0.604(2) 0.065(4) Uani 0.169(6) 1 d PDU B 2
H44B H 0.3694 0.3117 0.5692 0.078 Uiso 0.169(6) 1 calc PR B 2
C45B C 0.3459(17) 0.3847(19) 0.6049(13) 0.070(4) Uani 0.169(6) 1 d PDU B 2
H45C H 0.2915 0.3591 0.5994 0.084 Uiso 0.169(6) 1 calc PR B 2
H45D H 0.3560 0.4082 0.6376 0.084 Uiso 0.169(6) 1 calc PR B 2
C46B C 0.3838(16) 0.4442(18) 0.5667(13) 0.078(5) Uani 0.169(6) 1 d PDU B 2
H46C H 0.3698 0.4829 0.5712 0.093 Uiso 0.169(6) 1 calc PR B 2
H46D H 0.3674 0.4224 0.5337 0.093 Uiso 0.169(6) 1 calc PR B 2
C47B C 0.4686(16) 0.4795(19) 0.5709(15) 0.078(4) Uani 0.169(6) 1 d PDU B 2
H47C H 0.4896 0.4960 0.5377 0.094 Uiso 0.169(6) 1 calc PR B 2
H47D H 0.4869 0.5248 0.5912 0.094 Uiso 0.169(6) 1 calc PR B 2
C48B C 0.5007(17) 0.435(2) 0.5911(19) 0.074(4) Uani 0.169(6) 1 d PDU B 2
H48C H 0.5233 0.4231 0.5634 0.088 Uiso 0.169(6) 1 calc PR B 2
H48D H 0.5419 0.4688 0.6131 0.088 Uiso 0.169(6) 1 calc PR B 2
C49B C 0.455(2) 0.367(2) 0.6180(16) 0.068(4) Uani 0.169(6) 1 d PDU B 2
H49C H 0.4594 0.3780 0.6535 0.082 Uiso 0.169(6) 1 calc PR B 2
H49D H 0.4741 0.3324 0.6121 0.082 Uiso 0.169(6) 1 calc PR B 2
B1 B 0.0028(13) -0.0012(15) 0.8647(6) 0.056(4) Uani 0.17 1 d PDU C -1
F1 F -0.0031(14) 0.0605(17) 0.8786(13) 0.058(5) Uani 0.17 1 d PDU C -1
F2 F 0.0771(13) 0.0169(18) 0.8702(14) 0.059(6) Uani 0.17 1 d PDU C -1
F3 F -0.0172(16) -0.0176(17) 0.8153(5) 0.061(6) Uani 0.17 1 d PDU C -1
F4 F -0.0415(16) -0.0631(18) 0.8941(9) 0.075(7) Uani 0.17 1 d PDU C -1
B1B B -0.0076(13) -0.0011(11) 0.8827(6) 0.057(4) Uani 0.17 1 d PDU D -2
F1B F -0.0413(15) 0.0427(15) 0.8791(13) 0.057(5) Uani 0.17 1 d PDU D -2
F2B F 0.0686(13) 0.0439(13) 0.8736(12) 0.053(5) Uani 0.17 1 d PDU D -2
F3B F -0.0410(16) -0.0587(12) 0.8484(8) 0.071(6) Uani 0.17 1 d PDU D -2
F4B F -0.016(2) -0.0260(8) 0.9313(6) 0.067(5) Uani 0.17 1 d PDU D -2
B2 B 0.6655(13) 0.3278(11) 0.9110(5) 0.056(4) Uani 0.17 1 d PDU E -1
F5 F 0.6681(15) 0.2627(12) 0.9020(13) 0.063(5) Uani 0.17 1 d PDU E -1
F6 F 0.5926(13) 0.3126(14) 0.9030(15) 0.059(6) Uani 0.17 1 d PDU E -1
F7 F 0.6847(16) 0.3493(18) 0.9598(5) 0.058(5) Uani 0.17 1 d PDU E -1
F8 F 0.7127(15) 0.3829(11) 0.8779(7) 0.070(6) Uani 0.17 1 d PDU E -1
B2B B 0.6679(15) 0.3300(11) 0.9061(5) 0.058(4) Uani 0.17 1 d PDU F -2
F5B F 0.6999(17) 0.2853(15) 0.9126(14) 0.058(6) Uani 0.17 1 d PDU F -2
F6B F 0.5921(15) 0.2888(14) 0.9172(12) 0.061(6) Uani 0.17 1 d PDU F -2
F7B F 0.7045(18) 0.3931(13) 0.9356(8) 0.071(6) Uani 0.17 1 d PDU F -2
F8B F 0.677(2) 0.3534(11) 0.8572(5) 0.062(6) Uani 0.17 1 d PDU F -2
B3 B -0.0208(13) 0.0076(8) 0.6222(7) 0.239(8) Uani 0.33 1 d PDU G -1
F9 F -0.0480(6) -0.0698(6) 0.6243(4) 0.066(3) Uani 0.33 1 d PDU G -1
F10 F -0.0786(18) 0.0245(18) 0.6237(11) 0.318(11) Uani 0.33 1 d PDU G -1
F11 F 0.014(2) 0.0366(12) 0.5766(8) 0.304(11) Uani 0.33 1 d PDU G -1
F12 F 0.0235(16) 0.0499(11) 0.6620(8) 0.270(10) Uani 0.33 1 d PDU G -1

loop_
_atom_site_aniso_label
_atom_site_aniso_U_11
_atom_site_aniso_U_22
_atom_site_aniso_U_33
_atom_site_aniso_U_23
_atom_site_aniso_U_13
_atom_site_aniso_U_12
Fe1 0.0400(5) 0.0384(4) 0.0300(4) 0.0026(3) -0.0005(3) 0.0160(4)
Ni1 0.0288(4) 0.0333(4) 0.0280(3) -0.0024(3) -0.0005(3) 0.0140(3)
P1 0.0340(7) 0.0378(8) 0.0331(7) -0.0057(6) -0.0016(6) 0.0160(6)
P2 0.0316(7) 0.0362(7) 0.0295(7) -0.0005(6) 0.0001(6) 0.0158(6)
P3 0.0360(8) 0.0574(10) 0.0295(7) 0.0028(7) -0.0030(6) 0.0202(7)
S1 0.0336(7) 0.0353(7) 0.0317(7) -0.0046(6) -0.0022(6) 0.0148(6)
S2 0.0403(8) 0.0406(8) 0.0375(8) -0.0031(6) -0.0032(6) 0.0225(7)
C30 0.060(4) 0.031(3) 0.034(3) 0.008(2) 0.001(3) 0.012(3)
O30 0.032(2) 0.055(3) 0.072(3) 0.016(2) -0.009(2) 0.002(2)
C31 0.070(4) 0.061(4) 0.044(4) 0.010(3) 0.013(3) 0.022(4)
O31 0.140(5) 0.053(3) 0.106(4) 0.024(3) 0.032(4) 0.051(3)
C1 0.052(4) 0.050(3) 0.032(3) -0.004(3) -0.001(3) 0.033(3)
C2 0.039(3) 0.063(4) 0.034(3) -0.001(3) 0.001(3) 0.033(3)
C3 0.038(3) 0.074(4) 0.055(4) 0.010(3) 0.002(3) 0.031(3)
C4 0.062(5) 0.116(6) 0.036(4) 0.009(4) 0.017(3) 0.054(5)
C5 0.094(6) 0.122(7) 0.038(4) -0.023(4) 0.005(4) 0.069(6)
C6 0.061(4) 0.062(4) 0.044(4) -0.014(3) -0.004(3) 0.025(3)
C7 0.041(3) 0.037(3) 0.036(3) -0.009(2) 0.003(3) 0.013(3)
C8 0.071(4) 0.044(4) 0.072(5) 0.006(3) 0.020(4) 0.033(3)
C9 0.116(7) 0.049(4) 0.095(6) 0.002(4) 0.034(5) 0.039(5)
C10 0.125(7) 0.043(4) 0.085(6) 0.003(4) 0.023(5) 0.037(5)
C11 0.077(5) 0.048(4) 0.082(5) -0.005(4) 0.013(4) 0.008(4)
C12 0.062(4) 0.044(4) 0.061(4) -0.007(3) 0.002(3) 0.019(3)
C13 0.038(3) 0.056(4) 0.045(3) -0.018(3) -0.011(3) 0.022(3)
C14 0.043(3) 0.046(3) 0.041(3) -0.001(3) -0.002(3) 0.022(3)
C15 0.048(4) 0.041(4) 0.035(4) 0.006(4) 0.002(4) 0.016(3)
C16 0.045(4) 0.040(4) 0.041(4) 0.008(4) -0.001(4) 0.014(4)
C17 0.054(4) 0.040(5) 0.050(5) 0.011(5) 0.000(4) 0.011(4)
C18 0.060(5) 0.044(4) 0.057(6) 0.014(5) 0.005(5) 0.020(4)
C19 0.063(5) 0.048(4) 0.053(6) 0.017(5) 0.013(5) 0.018(4)
C20 0.058(4) 0.043(4) 0.047(5) 0.013(4) 0.007(4) 0.021(3)
C15B 0.047(3) 0.038(3) 0.032(4) 0.007(3) 0.001(3) 0.018(3)
C16B 0.057(4) 0.044(4) 0.047(4) 0.010(4) 0.007(4) 0.026(3)
C17B 0.061(5) 0.041(4) 0.055(5) 0.015(4) 0.011(4) 0.025(4)
C18B 0.057(4) 0.038(4) 0.057(5) 0.004(4) 0.006(4) 0.017(4)
C19B 0.049(4) 0.038(4) 0.050(5) 0.004(4) 0.001(4) 0.016(3)
C20B 0.043(3) 0.042(4) 0.042(4) 0.005(4) 0.000(3) 0.012(3)
C21 0.036(3) 0.046(3) 0.033(3) 0.007(3) 0.003(2) 0.024(3)
C22 0.041(3) 0.061(4) 0.052(4) 0.008(3) 0.001(3) 0.031(3)
C23 0.042(4) 0.099(5) 0.070(5) 0.011(4) 0.002(3) 0.043(4)
C24 0.062(5) 0.145(7) 0.057(5) -0.003(5) 0.005(4) 0.075(5)
C25 0.082(5) 0.131(7) 0.053(4) -0.026(4) -0.011(4) 0.081(5)
C26 0.054(4) 0.075(4) 0.042(3) -0.008(3) -0.006(3) 0.047(3)
C27 0.040(3) 0.055(4) 0.055(4) -0.005(3) -0.004(3) 0.023(3)
C28 0.035(3) 0.074(5) 0.083(5) -0.016(4) -0.009(3) 0.017(3)
C29 0.035(3) 0.033(3) 0.057(4) -0.009(3) -0.006(3) 0.009(3)
C32 0.036(3) 0.068(4) 0.040(3) -0.010(3) -0.005(3) 0.026(3)
C33 0.046(4) 0.068(4) 0.057(4) -0.025(3) -0.009(3) 0.029(3)
C34 0.067(5) 0.073(5) 0.092(6) -0.019(4) -0.007(4) 0.040(4)
C35 0.065(5) 0.084(6) 0.108(6) -0.035(5) -0.018(4) 0.041(4)
C36 0.061(5) 0.106(6) 0.100(6) -0.020(5) -0.008(4) 0.055(5)
C37 0.060(4) 0.074(5) 0.065(4) -0.003(4) -0.007(3) 0.034(4)
C38 0.054(3) 0.088(4) 0.034(3) -0.007(3) -0.012(3) 0.045(3)
C39 0.058(4) 0.089(4) 0.042(4) -0.016(3) -0.018(3) 0.047(4)
C40 0.061(4) 0.098(5) 0.046(3) -0.011(4) -0.010(3) 0.053(4)
C41 0.065(4) 0.101(5) 0.043(4) -0.020(4) -0.015(3) 0.052(4)
C42 0.061(4) 0.091(5) 0.036(3) -0.014(3) -0.017(3) 0.048(4)
C43 0.058(4) 0.088(5) 0.033(3) -0.013(4) -0.012(3) 0.039(4)
C38B 0.057(5) 0.089(5) 0.036(5) -0.011(5) -0.013(5) 0.044(5)
C39B 0.059(5) 0.092(5) 0.041(5) -0.013(5) -0.012(5) 0.046(5)
C40B 0.061(6) 0.096(7) 0.045(6) -0.016(6) -0.009(6) 0.047(6)
C41B 0.064(5) 0.098(6) 0.043(5) -0.017(5) -0.012(5) 0.046(5)
C42B 0.062(6) 0.096(7) 0.038(6) -0.018(6) -0.015(6) 0.044(6)
C43B 0.059(5) 0.092(6) 0.035(5) -0.014(5) -0.012(5) 0.042(5)
C44 0.063(4) 0.065(4) 0.043(3) 0.014(3) 0.004(3) 0.030(3)
C45 0.058(4) 0.064(4) 0.041(4) 0.010(3) 0.007(3) 0.022(3)
C46 0.071(4) 0.068(4) 0.054(4) 0.016(3) 0.005(3) 0.015(3)
C47 0.081(4) 0.074(4) 0.058(4) 0.028(4) 0.008(4) 0.018(3)
C48 0.090(5) 0.078(5) 0.050(4) 0.025(4) 0.011(4) 0.016(4)
C49 0.073(4) 0.079(4) 0.044(4) 0.013(3) 0.006(3) 0.028(3)
C44B 0.067(5) 0.070(5) 0.045(5) 0.012(5) 0.006(5) 0.025(4)
C45B 0.075(6) 0.071(7) 0.052(7) 0.010(6) 0.006(6) 0.027(5)
C46B 0.081(7) 0.074(8) 0.060(8) 0.015(7) 0.005(8) 0.025(7)
C47B 0.080(6) 0.071(6) 0.058(6) 0.019(6) 0.005(6) 0.018(5)
C48B 0.073(5) 0.071(5) 0.053(6) 0.017(5) 0.008(5) 0.018(5)
C49B 0.066(5) 0.070(5) 0.049(5) 0.014(5) 0.007(5) 0.019(5)
B1 0.042(9) 0.044(8) 0.084(8) 0.002(8) -0.023(9) 0.023(8)
F1 0.052(11) 0.051(9) 0.080(10) 0.004(8) -0.029(10) 0.034(9)
F2 0.037(10) 0.056(12) 0.084(12) 0.004(12) -0.019(9) 0.024(9)
F3 0.045(14) 0.051(14) 0.087(8) -0.009(9) -0.030(10) 0.024(9)
F4 0.060(11) 0.037(9) 0.096(11) -0.004(9) -0.015(11) 0.000(9)
B1B 0.043(9) 0.044(8) 0.088(8) 0.002(7) -0.021(9) 0.024(8)
F1B 0.035(10) 0.056(11) 0.087(12) -0.006(10) -0.024(11) 0.029(9)
F2B 0.034(8) 0.048(10) 0.082(10) 0.012(9) -0.026(8) 0.023(7)
F3B 0.056(10) 0.033(10) 0.102(11) -0.001(8) -0.013(11) 0.008(8)
F4B 0.060(14) 0.043(12) 0.099(9) 0.011(7) -0.005(11) 0.026(10)
B2 0.049(8) 0.055(9) 0.061(7) -0.005(8) -0.029(8) 0.024(8)
F5 0.053(12) 0.063(10) 0.075(11) -0.004(9) -0.024(11) 0.030(9)
F6 0.047(9) 0.055(14) 0.070(12) 0.003(12) -0.033(9) 0.022(9)
F7 0.053(12) 0.049(12) 0.061(7) 0.000(9) -0.031(9) 0.016(9)
F8 0.063(11) 0.058(11) 0.063(9) -0.011(8) -0.023(9) 0.012(9)
B2B 0.051(8) 0.055(10) 0.064(7) -0.006(7) -0.029(8) 0.023(8)
F5B 0.059(12) 0.058(12) 0.054(12) -0.009(10) -0.033(11) 0.027(10)
F6B 0.051(8) 0.069(13) 0.052(11) -0.010(10) -0.032(9) 0.022(9)
F7B 0.067(10) 0.054(11) 0.073(10) -0.011(8) -0.022(10) 0.015(9)
F8B 0.049(11) 0.060(13) 0.069(7) 0.000(8) -0.032(10) 0.021(10)
B3 0.239(8) 0.239(8) 0.238(8) 0.0000(11) 0.0000(11) 0.119(4)
F9 0.066(3) 0.066(3) 0.067(3) 0.0006(10) 0.0003(10) 0.0333(16)
F10 0.318(11) 0.318(11) 0.318(11) 0.0002(11) -0.0001(11) 0.159(5)
F11 0.304(11) 0.304(11) 0.304(11) 0.0005(11) -0.0002(11) 0.152(5)
F12 0.270(10) 0.270(10) 0.270(10) 0.0000(11) 0.0002(11) 0.135(5)

loop_
_atom_type_symbol
_atom_type_description
_atom_type_scat_dispersion_real
_atom_type_scat_dispersion_imag
_atom_type_scat_source
C C 0.0033 0.0016 'International Tables Vol C Tables 4.2.6.8 and 6.1.1.4'
H H 0.0000 0.0000 'International Tables Vol C Tables 4.2.6.8 and 6.1.1.4'
B B 0.0013 0.0007 'International Tables Vol C Tables 4.2.6.8 and 6.1.1.4'
O O 0.0106 0.0060 'International Tables Vol C Tables 4.2.6.8 and 6.1.1.4'
F F 0.0171 0.0103 'International Tables Vol C Tables 4.2.6.8 and 6.1.1.4'
P P 0.1023 0.0942 'International Tables Vol C Tables 4.2.6.8 and 6.1.1.4'
S S 0.1246 0.1234 'International Tables Vol C Tables 4.2.6.8 and 6.1.1.4'
Fe Fe 0.3463 0.8444 'International Tables Vol C Tables 4.2.6.8 and 6.1.1.4'
Ni Ni 0.3393 1.1124 'International Tables Vol C Tables 4.2.6.8 and 6.1.1.4'
Cl Cl 0.1484 0.1585 'International Tables Vol C Tables 4.2.6.8 and 6.1.1.4'

loop_
_exptl_crystal_face_index_h
_exptl_crystal_face_index_k
_exptl_crystal_face_index_l
_exptl_crystal_face_perp_dist
1.00 0.00 0.00 0.1340
-1.00 0.00 0.00 0.1450
0.00 0.00 -1.00 0.0240
0.00 0.00 1.00 0.0270
2.00 -2.00 -1.00 0.1290
-2.00 2.00 1.00 0.1170
0.00 -2.00 -1.00 0.0850
0.00 2.00 1.00 0.0770
-1.00 2.00 1.00 0.0790

loop_
_geom_angle_atom_site_label_1
_geom_angle_atom_site_label_2
_geom_angle_atom_site_label_3
_geom_angle
C31 Fe1 C30 93.4(3)
C31 Fe1 P3 92.2(2)
C30 Fe1 P3 100.19(17)
C31 Fe1 S1 168.0(2)
C30 Fe1 S1 91.15(17)
P3 Fe1 S1 97.88(6)
C31 Fe1 S2 84.3(2)
C30 Fe1 S2 116.76(18)
P3 Fe1 S2 143.01(6)
S1 Fe1 S2 83.76(5)
C31 Fe1 Ni1 118.1(2)
C30 Fe1 Ni1 74.99(16)
P3 Fe1 Ni1 149.33(5)
S1 Fe1 Ni1 52.69(4)
S2 Fe1 Ni1 52.58(4)
P1 Ni1 P2 87.92(5)
P1 Ni1 S1 171.32(6)
P2 Ni1 S1 93.49(5)
P1 Ni1 S2 90.74(5)
P2 Ni1 S2 172.25(6)
S1 Ni1 S2 88.98(5)
P1 Ni1 Fe1 117.09(5)
P2 Ni1 Fe1 129.99(5)
S1 Ni1 Fe1 55.95(4)
S2 Ni1 Fe1 57.13(4)
C1 P1 C7 105.2(2)
C1 P1 C13 104.9(3)
C7 P1 C13 107.5(3)
C1 P1 Ni1 114.24(18)
C7 P1 Ni1 117.03(17)
C13 P1 Ni1 107.18(18)
C15 P2 C21 104.0(4)
C21 P2 C15B 105.0(3)
C15 P2 C14 105.8(3)
C21 P2 C14 106.4(2)
C15B P2 C14 105.3(3)
C15 P2 Ni1 113.9(4)
C21 P2 Ni1 117.80(16)
C15B P2 Ni1 113.4(3)
C14 P2 Ni1 108.09(17)
C32 P3 C44B 104.7(15)
C32 P3 C44 101.5(4)
C32 P3 C38 104.6(5)
C44B P3 C38 102.7(18)
C44 P3 C38 106.1(8)
C32 P3 C38B 105.7(19)
C44B P3 C38B 102(3)
C44 P3 C38B 105(3)
C32 P3 Fe1 119.42(19)
C44B P3 Fe1 115(2)
C44 P3 Fe1 115.3(5)
C38 P3 Fe1 108.7(4)
C38B P3 Fe1 108.5(16)
C29 S1 Ni1 108.94(19)
C29 S1 Fe1 110.37(18)
Ni1 S1 Fe1 71.37(4)
C27 S2 Ni1 106.76(19)
C27 S2 Fe1 110.00(19)
Ni1 S2 Fe1 70.30(4)
O30 C30 Fe1 175.6(5)
O31 C31 Fe1 176.6(6)
C6 C1 C2 119.4(5)
C6 C1 P1 119.9(4)
C2 C1 P1 120.6(4)
C3 C2 C1 120.2(5)
C3 C2 H2A 119.9
C1 C2 H2A 119.9
C4 C3 C2 120.2(6)
C4 C3 H3A 119.9
C2 C3 H3A 119.9
C5 C4 C3 119.5(6)
C5 C4 H4A 120.2
C3 C4 H4A 120.2
C4 C5 C6 121.8(6)
C4 C5 H5A 119.1
C6 C5 H5A 119.1
C1 C6 C5 118.8(6)
C1 C6 H6A 120.6
C5 C6 H6A 120.6
C8 C7 C12 118.8(5)
C8 C7 P1 121.6(4)
C12 C7 P1 119.6(4)
C7 C8 C9 121.7(6)
C7 C8 H8A 119.1
C9 C8 H8A 119.1
C8 C9 C10 118.9(7)
C8 C9 H9A 120.5
C10 C9 H9A 120.5
C11 C10 C9 120.8(7)
C11 C10 H10A 119.6
C9 C10 H10A 119.6
C10 C11 C12 119.8(7)
C10 C11 H11A 120.1
C12 C11 H11A 120.1
C11 C12 C7 119.9(6)
C11 C12 H12A 120.0
C7 C12 H12A 120.0
C14 C13 P1 107.0(4)
C14 C13 H13A 110.3
P1 C13 H13A 110.3
C14 C13 H13B 110.3
P1 C13 H13B 110.3
H13A C13 H13B 108.6
C13 C14 P2 109.7(4)
C13 C14 H14A 109.7
P2 C14 H14A 109.7
C13 C14 H14B 109.7
P2 C14 H14B 109.7
H14A C14 H14B 108.2
C16 C15 C20 120.0
C16 C15 P2 123.0(8)
C20 C15 P2 117.0(8)
C15 C16 C17 120.0
C15 C16 H16A 120.0
C17 C16 H16A 120.0
C18 C17 C16 120.0
C18 C17 H17A 120.0
C16 C17 H17A 120.0
C17 C18 C19 120.0
C17 C18 H18A 120.0
C19 C18 H18A 120.0
C20 C19 C18 120.0
C20 C19 H19A 120.0
C18 C19 H19A 120.0
C19 C20 C15 120.0
C19 C20 H20A 120.0
C15 C20 H20A 120.0
C16B C15B C20B 120.0
C16B C15B P2 124.9(6)
C20B C15B P2 114.7(6)
C17B C16B C15B 120.0
C17B C16B H16B 120.0
C15B C16B H16B 120.0
C16B C17B C18B 120.0
C16B C17B H17B 120.0
C18B C17B H17B 120.0
C17B C18B C19B 120.0
C17B C18B H18B 120.0
C19B C18B H18B 120.0
C18B C19B C20B 120.0
C18B C19B H19B 120.0
C20B C19B H19B 120.0
C19B C20B C15B 120.0
C19B C20B H20B 120.0
C15B C20B H20B 120.0
C26 C21 C22 119.1(5)
C26 C21 P2 119.1(4)
C22 C21 P2 121.7(4)
C21 C22 C23 120.4(6)
C21 C22 H22A 119.8
C23 C22 H22A 119.8
C24 C23 C22 119.3(6)
C24 C23 H23A 120.4
C22 C23 H23A 120.4
C25 C24 C23 120.9(6)
C25 C24 H24A 119.5
C23 C24 H24A 119.5
C24 C25 C26 119.2(6)
C24 C25 H25A 120.4
C26 C25 H25A 120.4
C25 C26 C21 121.0(6)
C25 C26 H26A 119.5
C21 C26 H26A 119.5
C28 C27 S2 117.7(4)
C28 C27 H27A 107.9
S2 C27 H27A 107.9
C28 C27 H27B 107.9
S2 C27 H27B 107.9
H27A C27 H27B 107.2
C27 C28 C29 116.7(5)
C27 C28 H28A 108.1
C29 C28 H28A 108.1
C27 C28 H28B 108.1
C29 C28 H28B 108.1
H28A C28 H28B 107.3
C28 C29 S1 117.1(4)
C28 C29 H29A 108.0
S1 C29 H29A 108.0
C28 C29 H29B 108.0
S1 C29 H29B 108.0
H29A C29 H29B 107.3
C37 C32 C33 109.2(5)
C37 C32 P3 112.4(4)
C33 C32 P3 116.8(4)
C37 C32 H32A 105.9
C33 C32 H32A 105.9
P3 C32 H32A 105.9
C32 C33 C34 109.4(5)
C32 C33 H33A 109.8
C34 C33 H33A 109.8
C32 C33 H33B 109.8
C34 C33 H33B 109.8
H33A C33 H33B 108.2
C35 C34 C33 109.9(6)
C35 C34 H34A 109.7
C33 C34 H34A 109.7
C35 C34 H34B 109.7
C33 C34 H34B 109.7
H34A C34 H34B 108.2
C34 C35 C36 112.1(6)
C34 C35 H35A 109.2
C36 C35 H35A 109.2
C34 C35 H35B 109.2
C36 C35 H35B 109.2
H35A C35 H35B 107.9
C37 C36 C35 110.4(6)
C37 C36 H36A 109.6
C35 C36 H36A 109.6
C37 C36 H36B 109.6
C35 C36 H36B 109.6
H36A C36 H36B 108.1
C36 C37 C32 110.3(5)
C36 C37 H37A 109.6
C32 C37 H37A 109.6
C36 C37 H37B 109.6
C32 C37 H37B 109.6
H37A C37 H37B 108.1
C43 C38 C39 108.5(9)
C43 C38 P3 114.6(8)
C39 C38 P3 109.1(8)
C43 C38 H38A 108.1
C39 C38 H38A 108.1
P3 C38 H38A 108.1
C40 C39 C38 109.1(6)
C40 C39 H39A 109.9
C38 C39 H39A 109.9
C40 C39 H39B 109.9
C38 C39 H39B 109.9
H39A C39 H39B 108.3
C41 C40 C39 112.3(7)
C41 C40 H40A 109.2
C39 C40 H40A 109.2
C41 C40 H40B 109.2
C39 C40 H40B 109.2
H40A C40 H40B 107.9
C42 C41 C40 113.9(6)
C42 C41 H41A 108.8
C40 C41 H41A 108.8
C42 C41 H41B 108.8
C40 C41 H41B 108.8
H41A C41 H41B 107.7
C41 C42 C43 110.1(6)
C41 C42 H42A 109.6
C43 C42 H42A 109.6
C41 C42 H42B 109.6
C43 C42 H42B 109.6
H42A C42 H42B 108.2
C38 C43 C42 108.2(6)
C38 C43 H43A 110.1
C42 C43 H43A 110.1
C38 C43 H43B 110.1
C42 C43 H43B 110.1
H43A C43 H43B 108.4
C43B C38B C39B 108(2)
C43B C38B P3 123(3)
C39B C38B P3 121(3)
C43B C38B H38B 99.4
C39B C38B H38B 99.4
P3 C38B H38B 99.4
C40B C39B C38B 108(2)
C40B C39B H39C 110.1
C38B C39B H39C 110.1
C40B C39B H39D 110.1
C38B C39B H39D 110.1
H39C C39B H39D 108.4
C41B C40B C39B 112(2)
C41B C40B H40C 109.3
C39B C40B H40C 109.3
C41B C40B H40D 109.3
C39B C40B H40D 109.3
H40C C40B H40D 107.9
C42B C41B C40B 113(2)
C42B C41B H41C 109.0
C40B C41B H41C 109.0
C42B C41B H41D 109.0
C40B C41B H41D 109.0
H41C C41B H41D 107.8
C41B C42B C43B 111(2)
C41B C42B H42C 109.4
C43B C42B H42C 109.4
C41B C42B H42D 109.4
C43B C42B H42D 109.4
H42C C42B H42D 108.0
C38B C43B C42B 111(2)
C38B C43B H43C 109.5
C42B C43B H43C 109.5
C38B C43B H43D 109.5
C42B C43B H43D 109.5
H43C C43B H43D 108.1
C45 C44 C49 107.7(6)
C45 C44 P3 115.0(8)
C49 C44 P3 117.5(7)
C45 C44 H44A 105.2
C49 C44 H44A 105.2
P3 C44 H44A 105.2
C46 C45 C44 110.4(6)
C46 C45 H45A 109.6
C44 C45 H45A 109.6
C46 C45 H45B 109.6
C44 C45 H45B 109.6
H45A C45 H45B 108.1
C45 C46 C47 108.8(7)
C45 C46 H46A 109.9
C47 C46 H46A 109.9
C45 C46 H46B 109.9
C47 C46 H46B 109.9
H46A C46 H46B 108.3
C48 C47 C46 111.8(7)
C48 C47 H47A 109.3
C46 C47 H47A 109.3
C48 C47 H47B 109.3
C46 C47 H47B 109.3
H47A C47 H47B 107.9
C49 C48 C47 111.7(7)
C49 C48 H48A 109.3
C47 C48 H48A 109.3
C49 C48 H48B 109.3
C47 C48 H48B 109.3
H48A C48 H48B 107.9
C48 C49 C44 112.2(7)
C48 C49 H49A 109.2
C44 C49 H49A 109.2
C48 C49 H49B 109.2
C44 C49 H49B 109.2
H49A C49 H49B 107.9
C45B C44B C49B 107(3)
C45B C44B P3 117(2)
C49B C44B P3 116(3)
C45B C44B H44B 105.3
C49B C44B H44B 105.3
P3 C44B H44B 105.3
C46B C45B C44B 113(2)
C46B C45B H45C 108.9
C44B C45B H45C 108.9
C46B C45B H45D 108.9
C44B C45B H45D 108.9
H45C C45B H45D 107.8
C45B C46B C47B 110(2)
C45B C46B H46C 109.6
C47B C46B H46C 109.6
C45B C46B H46D 109.6
C47B C46B H46D 109.6
H46C C46B H46D 108.1
C48B C47B C46B 120(2)
C48B C47B H47C 107.4
C46B C47B H47C 107.4
C48B C47B H47D 107.4
C46B C47B H47D 107.4
H47C C47B H47D 106.9
C49B C48B C47B 121(2)
C49B C48B H48C 107.1
C47B C48B H48C 107.1
C49B C48B H48D 107.1
C47B C48B H48D 107.1
H48C C48B H48D 106.8
C48B C49B C44B 115(2)
C48B C49B H49C 108.6
C44B C49B H49C 108.6
C48B C49B H49D 108.6
C44B C49B H49D 108.6
H49C C49B H49D 107.6
F1 B1 F4 111.6(14)
F1 B1 F3 109.3(14)
F4 B1 F3 110.4(13)
F1 B1 F2 108.3(14)
F4 B1 F2 108.4(14)
F3 B1 F2 108.7(14)
F3B B1B F1B 108.3(13)
F3B B1B F2B 111.4(13)
F1B B1B F2B 108.6(13)
F3B B1B F4B 113.6(13)
F1B B1B F4B 106.9(14)
F2B B1B F4B 107.9(13)
F7 B2 F5 109.5(14)
F7 B2 F8 112.5(13)
F5 B2 F8 109.0(14)
F7 B2 F6 108.9(14)
F5 B2 F6 108.3(14)
F8 B2 F6 108.6(13)
F7B B2B F6B 111.6(14)
F7B B2B F5B 109.5(14)
F6B B2B F5B 109.3(14)
F7B B2B F8B 108.0(13)
F6B B2B F8B 109.3(13)
F5B B2B F8B 109.2(14)
F9 B3 F12 116.2(13)
F9 B3 F11 110.4(13)
F12 B3 F11 112.2(13)
F9 B3 F10 112.0(14)
F12 B3 F10 101.2(13)
F11 B3 F10 103.8(14)

loop_
_geom_bond_atom_site_label_1
_geom_bond_atom_site_label_2
_geom_bond_distance
Fe1 C31 1.754(7)
Fe1 C30 1.808(7)
Fe1 P3 2.2831(15)
Fe1 S1 2.3052(15)
Fe1 S2 2.3521(15)
Fe1 Ni1 2.6365(9)
Ni1 P1 2.1682(14)
Ni1 P2 2.1707(14)
Ni1 S1 2.2129(14)
Ni1 S2 2.2240(14)
P1 C1 1.819(5)
P1 C7 1.820(5)
P1 C13 1.829(5)
P2 C15 1.820(6)
P2 C21 1.821(5)
P2 C15B 1.820(5)
P2 C14 1.831(5)
P3 C32 1.845(6)
P3 C44B 1.852(11)
P3 C44 1.851(6)
P3 C38 1.856(6)
P3 C38B 1.859(10)
S1 C29 1.834(5)
S2 C27 1.832(5)
C30 O30 1.153(6)
C31 O31 1.155(7)
C1 C6 1.397(7)
C1 C2 1.374(7)
C2 C3 1.404(7)
C2 H2A 0.9500
C3 C4 1.370(8)
C3 H3A 0.9500
C4 C5 1.353(9)
C4 H4A 0.9500
C5 C6 1.397(9)
C5 H5A 0.9500
C6 H6A 0.9500
C7 C8 1.369(7)
C7 C12 1.399(8)
C8 C9 1.371(8)
C8 H8A 0.9500
C9 C10 1.387(10)
C9 H9A 0.9500
C10 C11 1.365(10)
C10 H10A 0.9500
C11 C12 1.385(9)
C11 H11A 0.9500
C12 H12A 0.9500
C13 C14 1.520(7)
C13 H13A 0.9900
C13 H13B 0.9900
C14 H14A 0.9900
C14 H14B 0.9900
C15 C16 1.3900
C15 C20 1.3900
C16 C17 1.3900
C16 H16A 0.9500
C17 C18 1.3900
C17 H17A 0.9500
C18 C19 1.3900
C18 H18A 0.9500
C19 C20 1.3900
C19 H19A 0.9500
C20 H20A 0.9500
C15B C16B 1.3900
C15B C20B 1.3900
C16B C17B 1.3900
C16B H16B 0.9500
C17B C18B 1.3900
C17B H17B 0.9500
C18B C19B 1.3900
C18B H18B 0.9500
C19B C20B 1.3900
C19B H19B 0.9500
C20B H20B 0.9500
C21 C26 1.371(7)
C21 C22 1.392(7)
C22 C23 1.391(8)
C22 H22A 0.9500
C23 C24 1.364(9)
C23 H23A 0.9500
C24 C25 1.389(9)
C24 H24A 0.9500
C25 C26 1.379(8)
C25 H25A 0.9500
C26 H26A 0.9500
C27 C28 1.463(8)
C27 H27A 0.9900
C27 H27B 0.9900
C28 C29 1.493(8)
C28 H28A 0.9900
C28 H28B 0.9900
C29 H29A 0.9900
C29 H29B 0.9900
C32 C37 1.532(8)
C32 C33 1.543(8)
C32 H32A 1.0000
C33 C34 1.550(8)
C33 H33A 0.9900
C33 H33B 0.9900
C34 C35 1.477(9)
C34 H34A 0.9900
C34 H34B 0.9900
C35 C36 1.527(9)
C35 H35A 0.9900
C35 H35B 0.9900
C36 C37 1.521(9)
C36 H36A 0.9900
C36 H36B 0.9900
C37 H37A 0.9900
C37 H37B 0.9900
C38 C43 1.553(10)
C38 C39 1.547(9)
C38 H38A 1.0000
C39 C40 1.559(10)
C39 H39A 0.9900
C39 H39B 0.9900
C40 C41 1.506(9)
C40 H40A 0.9900
C40 H40B 0.9900
C41 C42 1.499(9)
C41 H41A 0.9900
C41 H41B 0.9900
C42 C43 1.572(10)
C42 H42A 0.9900
C42 H42B 0.9900
C43 H43A 0.9900
C43 H43B 0.9900
C38B C43B 1.553(18)
C38B C39B 1.554(19)
C38B H38B 1.0000
C39B C40B 1.57(2)
C39B H39C 0.9900
C39B H39D 0.9900
C40B C41B 1.519(19)
C40B H40C 0.9900
C40B H40D 0.9900
C41B C42B 1.49(2)
C41B H41C 0.9900
C41B H41D 0.9900
C42B C43B 1.58(2)
C42B H42C 0.9900
C42B H42D 0.9900
C43B H43C 0.9900
C43B H43D 0.9900
C44 C45 1.554(12)
C44 C49 1.549(14)
C44 H44A 1.0000
C45 C46 1.525(10)
C45 H45A 0.9900
C45 H45B 0.9900
C46 C47 1.561(11)
C46 H46A 0.9900
C46 H46B 0.9900
C47 C48 1.512(11)
C47 H47A 0.9900
C47 H47B 0.9900
C48 C49 1.468(10)
C48 H48A 0.9900
C48 H48B 0.9900
C49 H49A 0.9900
C49 H49B 0.9900
C44B C45B 1.55(2)
C44B C49B 1.54(3)
C44B H44B 1.0000
C45B C46B 1.50(2)
C45B H45C 0.9900
C45B H45D 0.9900
C46B C47B 1.54(2)
C46B H46C 0.9900
C46B H46D 0.9900
C47B C48B 1.48(2)
C47B H47C 0.9900
C47B H47D 0.9900
C48B C49B 1.46(2)
C48B H48C 0.9900
C48B H48D 0.9900
C49B H49C 0.9900
C49B H49D 0.9900
B1 F1 1.400(8)
B1 F4 1.400(8)
B1 F3 1.402(8)
B1 F2 1.401(8)
B1B F3B 1.399(8)
B1B F1B 1.400(8)
B1B F2B 1.400(8)
B1B F4B 1.402(8)
B2 F7 1.398(8)
B2 F5 1.401(8)
B2 F8 1.401(8)
B2 F6 1.401(8)
B2B F7B 1.397(8)
B2B F6B 1.398(8)
B2B F5B 1.398(8)
B2B F8B 1.401(8)
B3 F9 1.414(8)
B3 F12 1.410(8)
B3 F11 1.411(8)
B3 F10 1.409(8)

loop_
_platon_squeeze_void_nr
_platon_squeeze_void_average_x
_platon_squeeze_void_average_y
_platon_squeeze_void_average_z
_platon_squeeze_void_volume
_platon_squeeze_void_count_electrons
_platon_squeeze_void_content
1 -0.007 0.491 0.000 3362 935 ' '
